data_7110847
loop_
_publ_author_name
'Braunschweig, Holger'
'Koblinski, Carsten von'
'Englert, Ulli'

_publ_section_title
;
 Synthesis and structure of the first boron-bridged constrained geometry
 complexes
;
_journal_issue 12
_journal_name_full 'Chemical Communications'
_journal_page_first 1049
_journal_paper_doi 10.1039/b000380h
_journal_year 2000
_chemical_compound_source 'see paper'
_chemical_formula_sum 'C21 H35 B N4 Ti'
_chemical_formula_weight 402.25
_chemical_name_common
; Complex 1

;
_chemical_name_systematic
; ?

;
_space_group_IT_number 2
_symmetry_cell_setting triclinic
_symmetry_space_group_name_Hall '-P 1'
_symmetry_space_group_name_H-M 'P -1'
_atom_sites_solution_hydrogens geom
_atom_sites_solution_primary direct
_atom_sites_solution_secondary difmap
_cell_angle_alpha 101.94(2)
_cell_angle_beta 102.32(4)
_cell_angle_gamma 103.37(4)
_cell_formula_units_Z 2.00
_cell_length_a 9.464(6)
_cell_length_b 9.754(4)
_cell_length_c 13.596(4)
_cell_measurement_reflns_used 25
_cell_measurement_temperature 213
_cell_measurement_theta_max 13
_cell_measurement_theta_min 11
_cell_volume 1148.8(10)
_computing_cell_refinement CAD4_(Enraf-Nonius,_1977)
_computing_data_collection CAD4_(Enraf-Nonius,_1977)
_computing_data_reduction PROCESS_MolEN_(Fair,_1990)
_computing_structure_refinement 'SHELXL-97 (Sheldrick, 1997)'
_computing_structure_solution 'SHELXS-97 (Sheldrick, 1990)'
_diffrn_ambient_temperature 213
_diffrn_measured_fraction_theta_full 0.903
_diffrn_measured_fraction_theta_max 0.903
_diffrn_measurement_device Enraf_Nonius_CAD4
_diffrn_measurement_method \q/2\q
_diffrn_radiation_type Mo-K\a
_diffrn_radiation_wavelength 0.71073
_diffrn_reflns_av_R_equivalents 0.021
_diffrn_reflns_limit_h_max 11
_diffrn_reflns_limit_h_min -11
_diffrn_reflns_limit_k_max 7
_diffrn_reflns_limit_k_min -12
_diffrn_reflns_limit_l_max 16
_diffrn_reflns_limit_l_min -16
_diffrn_reflns_number 4351
_diffrn_reflns_theta_full 25.96
_diffrn_reflns_theta_max 26.0
_diffrn_reflns_theta_min 3.1
_diffrn_standards_decay_% 0.00
_diffrn_standards_interval_time 120
_diffrn_standards_number 3
_exptl_absorpt_coefficient_mu 0.380
_exptl_absorpt_correction_T_max 0.000
_exptl_absorpt_correction_T_min 0.000
_exptl_absorpt_correction_type none
_exptl_crystal_colour yellow
_exptl_crystal_density_diffrn 1.17
_exptl_crystal_density_meas ?
_exptl_crystal_description platelet
_exptl_crystal_F_000 432
_exptl_crystal_size_max 0.70
_exptl_crystal_size_mid 0.60
_exptl_crystal_size_min 0.15
_refine_diff_density_max 0.437
_refine_diff_density_min -0.200
_refine_diff_density_rms 0.069
_refine_ls_extinction_method none
_refine_ls_goodness_of_fit_ref 1.064
_refine_ls_hydrogen_treatment mixed
_refine_ls_matrix_type full
_refine_ls_number_parameters 252
_refine_ls_number_reflns 4068
_refine_ls_number_restraints 0
_refine_ls_restrained_S_all 1.064
_refine_ls_R_factor_all 0.0578
_refine_ls_R_factor_gt 0.0444
_refine_ls_shift/su_max 0.000
_refine_ls_shift/su_mean 0.000
_refine_ls_structure_factor_coef Fsqd
_refine_ls_weighting_details 'w=1/[\s^2^(Fo^2^)+(0.0697P)^2^+0.1442P] where P=(Fo^2^+2Fc^2^)/3'
_refine_ls_weighting_scheme calc
_refine_ls_wR_factor_gt 0.1106
_refine_ls_wR_factor_ref 0.1162
_reflns_number_gt 3347
_reflns_number_total 4351
_reflns_threshold_expression >2sigma(I)
_cod_data_source_file b000380hsup1.cif
_cod_data_source_block KV6170799
_cod_depositor_comments
;
The following automatic conversions were performed:

'_exptl_crystal_density_meas' value 'none' was changed to '?' - the
value is perceived as not measured.

Automatic conversion script
Id: cif_fix_values 3008 2015-01-20 13:52:24Z robertas 

The following automatic conversions were performed:

'_refine_ls_weighting_scheme' value 'calc
w=1/[\s^2^(Fo^2^)+(0.0697P)^2^+0.1442P] where P=(Fo^2^+2Fc^2^)/3' was
changed to 'calc'. New tag '_refine_ls_weighting_details' was
created. The value of the new tag was set to
'w=1/[\s^2^(Fo^2^)+(0.0697P)^2^+0.1442P] where P=(Fo^2^+2Fc^2^)/3'.

Automatic conversion script
Id: cif_fix_values 3143 2015-03-26 13:38:13Z robertas 
;
_cod_original_cell_volume 1149(1)
_cod_original_sg_symbol_H-M P-1
_cod_original_formula_sum 'C21 H35 B1 N4 Ti1'
_cod_database_code 7110847

loop_
_symmetry_equiv_pos_as_xyz
'x, y, z'
'-x, -y, -z'

loop_
_atom_site_label
_atom_site_type_symbol
_atom_site_fract_x
_atom_site_fract_y
_atom_site_fract_z
_atom_site_U_iso_or_equiv
_atom_site_adp_type
_atom_site_occupancy
_atom_site_calc_flag
_atom_site_refinement_flags
Ti Ti 0.48966(4) 0.31917(4) 0.20166(3) 0.02737(13) Uani 1 d .
N1 N 0.71708(19) 0.3937(2) 0.23969(14) 0.0309(4) Uani 1 d .
N2 N 0.88284(19) 0.6513(2) 0.35117(14) 0.0313(4) Uani 1 d .
N3 N 0.4063(2) 0.2896(2) 0.05588(14) 0.0329(4) Uani 1 d .
N4 N 0.4428(2) 0.1254(2) 0.21870(15) 0.0370(5) Uani 1 d .
C1 C 0.5839(2) 0.5460(2) 0.31686(16) 0.0325(5) Uani 1 d .
C2 C 0.4691(2) 0.5603(3) 0.23669(18) 0.0351(5) Uani 1 d .
H2 H 0.4853 0.6213 0.1889 0.046 Uiso 1 calc R
C3 C 0.3283(3) 0.4728(3) 0.23680(19) 0.0410(6) Uani 1 d .
H3 H 0.2306 0.4610 0.1885 0.053 Uiso 1 calc R
C4 C 0.3520(3) 0.4058(3) 0.31772(19) 0.0432(6) Uani 1 d .
H4 H 0.2740 0.3389 0.3362 0.056 Uiso 1 calc R
C5 C 0.5068(3) 0.4510(3) 0.36781(17) 0.0386(5) Uani 1 d .
H5 H 0.5548 0.4220 0.4283 0.050 Uiso 1 calc R
C10 C 0.8086(2) 0.3252(2) 0.18935(16) 0.0308(5) Uani 1 d .
C11 C 0.8499(3) 0.3647(3) 0.10486(18) 0.0405(6) Uani 1 d .
H11 H 0.8167 0.4429 0.0806 0.053 Uiso 1 calc R
C12 C 0.9370(3) 0.2958(3) 0.0544(2) 0.0505(7) Uani 1 d .
H12 H 0.9642 0.3253 -0.0053 0.066 Uiso 1 calc R
C13 C 0.9855(3) 0.1867(3) 0.0869(2) 0.0542(7) Uani 1 d .
H13 H 1.0484 0.1390 0.0516 0.070 Uiso 1 calc R
C14 C 0.9446(3) 0.1451(3) 0.1698(3) 0.0576(8) Uani 1 d .
H14 H 0.9782 0.0666 0.1933 0.075 Uiso 1 calc R
C15 C 0.8567(3) 0.2127(3) 0.2207(2) 0.0459(6) Uani 1 d .
H15 H 0.8281 0.1810 0.2793 0.060 Uiso 1 calc R
C20 C 1.0306(2) 0.6365(3) 0.33997(18) 0.0360(5) Uani 1 d .
H20 H 1.0132 0.5357 0.2994 0.047 Uiso 1 calc R
C21 C 1.1437(3) 0.6589(3) 0.4442(2) 0.0536(7) Uani 1 d .
H21A H 1.1695 0.7607 0.4855 0.070 Uiso 1 calc R
H21B H 1.2352 0.6367 0.4318 0.070 Uiso 1 calc R
H21C H 1.0991 0.5936 0.4825 0.070 Uiso 1 calc R
C22 C 1.0962(3) 0.7364(3) 0.2781(2) 0.0535(7) Uani 1 d .
H22A H 1.0249 0.7145 0.2091 0.070 Uiso 1 calc R
H22B H 1.1918 0.7203 0.2696 0.070 Uiso 1 calc R
H22C H 1.1141 0.8387 0.3157 0.070 Uiso 1 calc R
C23 C 0.8872(2) 0.7966(2) 0.41377(17) 0.0359(5) Uani 1 d .
H23 H 0.9930 0.8559 0.4364 0.047 Uiso 1 calc R
C24 C 0.7995(3) 0.8764(3) 0.3509(2) 0.0530(7) Uani 1 d .
H24A H 0.8311 0.8776 0.2869 0.069 Uiso 1 calc R
H24B H 0.8193 0.9770 0.3926 0.069 Uiso 1 calc R
H24C H 0.6913 0.8261 0.3325 0.069 Uiso 1 calc R
C25 C 0.8391(3) 0.7879(3) 0.5129(2) 0.0509(7) Uani 1 d .
H25A H 0.7314 0.7355 0.4942 0.066 Uiso 1 calc R
H25B H 0.8573 0.8870 0.5567 0.066 Uiso 1 calc R
H25C H 0.8977 0.7356 0.5515 0.066 Uiso 1 calc R
C31 C 0.4657(3) 0.1883(3) -0.00672(19) 0.0447(6) Uani 1 d .
H31A H 0.3818 0.1080 -0.0558 0.058 Uiso 1 calc R
H31B H 0.5303 0.1488 0.0394 0.058 Uiso 1 calc R
H31C H 0.5250 0.2402 -0.0458 0.058 Uiso 1 calc R
C32 C 0.3123(3) 0.3511(3) -0.01093(19) 0.0488(7) Uani 1 d .
H32A H 0.3734 0.4072 -0.0470 0.063 Uiso 1 calc R
H32B H 0.2699 0.4158 0.0317 0.063 Uiso 1 calc R
H32C H 0.2301 0.2720 -0.0626 0.063 Uiso 1 calc R
C41 C 0.3135(3) 0.0046(3) 0.1528(2) 0.0483(6) Uani 1 d .
H41A H 0.3433 -0.0858 0.1410 0.063 Uiso 1 calc R
H41B H 0.2777 0.0248 0.0856 0.063 Uiso 1 calc R
H41C H 0.2324 -0.0063 0.1875 0.063 Uiso 1 calc R
C42 C 0.5020(4) 0.0944(4) 0.3171(2) 0.0634(8) Uani 1 d .
H42A H 0.4240 0.0827 0.3544 0.082 Uiso 1 calc R
H42B H 0.5901 0.1756 0.3602 0.082 Uiso 1 calc R
H42C H 0.5317 0.0041 0.3030 0.082 Uiso 1 calc R
B B 0.7468(3) 0.5380(3) 0.30476(19) 0.0303(5) Uani 1 d .

loop_
_atom_site_aniso_label
_atom_site_aniso_U_11
_atom_site_aniso_U_22
_atom_site_aniso_U_33
_atom_site_aniso_U_23
_atom_site_aniso_U_13
_atom_site_aniso_U_12
Ti 0.02190(19) 0.0302(2) 0.0278(2) 0.00611(15) 0.00532(14) 0.00622(15)
N1 0.0229(8) 0.0307(9) 0.0358(9) 0.0036(8) 0.0075(7) 0.0067(7)
N2 0.0254(8) 0.0318(10) 0.0332(9) 0.0045(8) 0.0068(7) 0.0063(8)
N3 0.0288(9) 0.0387(11) 0.0312(9) 0.0077(8) 0.0060(7) 0.0132(8)
N4 0.0303(9) 0.0352(11) 0.0440(11) 0.0147(9) 0.0046(8) 0.0083(8)
C1 0.0298(11) 0.0308(11) 0.0317(11) -0.0021(9) 0.0090(9) 0.0079(9)
C2 0.0312(11) 0.0350(12) 0.0416(12) 0.0077(10) 0.0126(9) 0.0143(10)
C3 0.0267(11) 0.0468(14) 0.0463(13) 0.0011(11) 0.0116(10) 0.0133(10)
C4 0.0347(12) 0.0498(15) 0.0422(13) 0.0028(11) 0.0209(10) 0.0057(11)
C5 0.0371(12) 0.0470(14) 0.0306(11) 0.0052(10) 0.0150(9) 0.0091(11)
C10 0.0193(9) 0.0321(11) 0.0337(11) 0.0016(9) 0.0016(8) 0.0052(9)
C11 0.0330(12) 0.0523(15) 0.0388(12) 0.0134(11) 0.0083(10) 0.0182(11)
C12 0.0344(12) 0.072(2) 0.0393(13) 0.0048(13) 0.0111(10) 0.0120(13)
C13 0.0319(12) 0.0504(17) 0.0674(18) -0.0110(14) 0.0148(12) 0.0104(12)
C14 0.0434(15) 0.0418(15) 0.093(2) 0.0162(15) 0.0211(15) 0.0232(13)
C15 0.0380(13) 0.0447(15) 0.0607(16) 0.0193(13) 0.0154(11) 0.0163(11)
C20 0.0256(10) 0.0362(12) 0.0412(12) 0.0040(10) 0.0071(9) 0.0066(9)
C21 0.0350(13) 0.0598(18) 0.0572(16) 0.0084(14) -0.0005(12) 0.0158(12)
C22 0.0450(14) 0.0549(17) 0.0628(17) 0.0149(14) 0.0273(13) 0.0081(13)
C23 0.0312(11) 0.0314(12) 0.0380(12) 0.0013(10) 0.0074(9) 0.0049(9)
C24 0.0557(16) 0.0321(13) 0.0630(17) 0.0064(12) 0.0053(13) 0.0127(12)
C25 0.0523(15) 0.0469(16) 0.0417(14) -0.0043(12) 0.0159(12) 0.0035(12)
C31 0.0423(13) 0.0523(15) 0.0365(12) 0.0028(11) 0.0091(10) 0.0179(12)
C32 0.0450(14) 0.076(2) 0.0373(13) 0.0240(13) 0.0126(11) 0.0311(14)
C41 0.0376(13) 0.0364(13) 0.0634(16) 0.0105(12) 0.0109(12) 0.0020(11)
C42 0.0610(18) 0.0628(19) 0.0696(19) 0.0373(16) 0.0052(15) 0.0181(15)
B 0.0286(11) 0.0349(13) 0.0291(11) 0.0104(10) 0.0079(9) 0.0111(10)

loop_
_geom_angle_atom_site_label_1
_geom_angle_atom_site_label_2
_geom_angle_atom_site_label_3
_geom_angle
N3 Ti N4 103.44(9)
N3 Ti N1 110.25(9)
N4 Ti N1 106.33(9)
N3 Ti C1 122.66(9)
N4 Ti C1 133.22(9)
N1 Ti C1 67.01(9)
N3 Ti C5 145.47(9)
N4 Ti C5 99.77(9)
N1 Ti C5 86.89(9)
C1 Ti C5 36.26(8)
N3 Ti C2 90.82(9)
N4 Ti C2 151.26(9)
N1 Ti C2 91.44(9)
C1 Ti C2 35.54(8)
C5 Ti C2 57.99(9)
N3 Ti C4 117.72(9)
N4 Ti C4 94.33(9)
N1 Ti C4 120.91(9)
C1 Ti C4 59.04(9)
C5 Ti C4 34.53(9)
C2 Ti C4 56.95(9)
N3 Ti C3 89.09(9)
N4 Ti C3 120.02(9)
N1 Ti C3 123.80(9)
C1 Ti C3 58.52(9)
C5 Ti C3 56.99(9)
C2 Ti C3 34.16(8)
C4 Ti C3 33.64(9)
N3 Ti B 119.47(8)
N4 Ti B 126.01(8)
N1 Ti B 30.94(8)
C1 Ti B 36.18(8)
C5 Ti B 62.28(8)
C2 Ti B 63.03(9)
C4 Ti B 93.18(9)
C3 Ti B 93.29(9)
C10 N1 B 131.67(18)
C10 N1 Ti 124.23(14)
B N1 Ti 102.40(14)
B N2 C20 123.20(19)
B N2 C23 121.99(19)
C20 N2 C23 114.80(17)
C32 N3 C31 110.28(19)
C32 N3 Ti 137.65(17)
C31 N3 Ti 111.64(15)
C41 N4 C42 110.3(2)
C41 N4 Ti 124.81(17)
C42 N4 Ti 122.15(18)
C2 C1 C5 105.4(2)
C2 C1 B 123.89(19)
C5 C1 B 119.4(2)
C2 C1 Ti 75.37(14)
C5 C1 Ti 72.91(13)
B C1 Ti 86.69(14)
C3 C2 C1 109.2(2)
C3 C2 Ti 75.35(15)
C1 C2 Ti 69.09(13)
C4 C3 C2 108.1(2)
C4 C3 Ti 72.01(14)
C2 C3 Ti 70.49(14)
C3 C4 C5 108.0(2)
C3 C4 Ti 74.35(14)
C5 C4 Ti 69.33(13)
C4 C5 C1 109.3(2)
C4 C5 Ti 76.13(14)
C1 C5 Ti 70.83(12)
C11 C10 C15 117.6(2)
C11 C10 N1 121.2(2)
C15 C10 N1 121.2(2)
C12 C11 C10 121.2(3)
C13 C12 C11 120.7(3)
C12 C13 C14 119.0(2)
C13 C14 C15 120.9(3)
C14 C15 C10 120.6(3)
N2 C20 C21 112.9(2)
N2 C20 C22 111.9(2)
C21 C20 C22 111.0(2)
N2 C23 C24 113.00(19)
N2 C23 C25 112.1(2)
C24 C23 C25 111.6(2)
N2 B N1 131.0(2)
N2 B C1 125.4(2)
N1 B C1 103.57(18)
N2 B Ti 175.77(16)
N1 B Ti 46.66(10)
C1 B Ti 57.13(11)

loop_
_geom_bond_atom_site_label_1
_geom_bond_atom_site_label_2
_geom_bond_distance
Ti N3 1.9045(19)
Ti N4 1.913(2)
Ti N1 2.020(2)
Ti C1 2.282(2)
Ti C5 2.309(2)
Ti C2 2.364(3)
Ti C4 2.396(2)
Ti C3 2.426(3)
Ti B 2.712(3)
N1 C10 1.414(3)
N1 B 1.428(3)
N2 B 1.409(3)
N2 C20 1.476(3)
N2 C23 1.481(3)
N3 C32 1.451(3)
N3 C31 1.460(3)
N4 C41 1.456(3)
N4 C42 1.457(3)
C1 C2 1.420(3)
C1 C5 1.429(3)
C1 B 1.604(3)
C2 C3 1.408(3)
C3 C4 1.396(4)
C4 C5 1.399(3)
C10 C11 1.388(3)
C10 C15 1.391(3)
C11 C12 1.382(4)
C12 C13 1.369(4)
C13 C14 1.374(4)
C14 C15 1.385(4)
C20 C21 1.523(3)
C20 C22 1.525(3)
C23 C24 1.516(4)
C23 C25 1.524(3)
